data_4020976
loop_
_publ_author_name
'Mark Lautens'
'John Mancuso'

_publ_section_title
;
 Addition of Bifunctional Organoboron Reagents to Strained Alkenes.
 Carbon-Carbon Bond Formation with Rh(I) Catalysis in Aqueous Media
;
_journal_name_full 'Journal of Organic Chemistry'
_journal_page_first 3478
_journal_page_last 3487
_journal_paper_doi 10.1021/jo049874k
_journal_volume 69
_journal_year 2004
_chemical_formula_moiety 'C20 H21 N O5'
_chemical_formula_sum 'C20 H21 N O5'
_chemical_formula_weight 355.38
_space_group_IT_number 14
_symmetry_cell_setting monoclinic
_symmetry_space_group_name_Hall '-P 2ybc'
_symmetry_space_group_name_H-M 'P 1 21/c 1'
_cell_angle_alpha 90.00
_cell_angle_beta 102.059(2)
_cell_angle_gamma 90.00
_cell_formula_units_Z 4
_cell_length_a 15.6601(5)
_cell_length_b 8.8459(4)
_cell_length_c 12.8348(6)
_cell_measurement_temperature 150(1)
_cell_volume 1738.74(13)
_diffrn_ambient_temperature 150(1)
_exptl_crystal_density_diffrn 1.358
_cod_depositor_comments
;
The following automatic conversions were performed:
'_symmetry_cell_setting' value 'Monoclinic' changed to 'monoclinic'
according to '/home/saulius/struct/CIF-dictionaries/cif_core.dic'
dictionary named 'cif_core.dic' version 2.4.1 from 2010-06-29.

Automatic conversion script
Id: cif_fix_enum 1527 2010-12-29 10:47:43Z saulius 
;
_cod_original_sg_symbol_H-M 'P 21/c'
_cod_database_code 4020976

loop_
_symmetry_equiv_pos_as_xyz
'x, y, z'
'-x, y+1/2, -z+1/2'
'-x, -y, -z'
'x, -y-1/2, z-1/2'

loop_
_atom_site_label
_atom_site_type_symbol
_atom_site_fract_x
_atom_site_fract_y
_atom_site_fract_z
_atom_site_U_iso_or_equiv
_atom_site_adp_type
_atom_site_occupancy
_atom_site_symmetry_multiplicity
_atom_site_calc_flag
_atom_site_refinement_flags
_atom_site_disorder_assembly
_atom_site_disorder_group
O1 O 0.79748(7) 0.09246(13) 0.66545(9) 0.0242(3) Uani 1 1 d . . .
O2 O 0.74707(8) -0.03681(15) 0.95163(9) 0.0333(3) Uani 1 1 d . . .
O3 O 0.99619(8) 0.11193(16) 0.85251(10) 0.0370(3) Uani 1 1 d . . .
O4 O 0.52247(10) -0.1673(2) 0.58352(13) 0.0565(5) Uani 1 1 d . . .
O5 O 0.47362(8) -0.32528(15) 0.44854(11) 0.0383(4) Uani 1 1 d . . .
N1 N 0.87388(9) 0.06103(16) 0.91903(11) 0.0271(3) Uani 1 1 d . . .
C1 C 0.73825(10) -0.0202(2) 0.69294(13) 0.0237(4) Uani 1 1 d . . .
C2 C 0.79757(10) -0.10482(19) 0.78934(13) 0.0241(4) Uani 1 1 d . . .
H2A H 0.7832 -0.2148 0.7909 0.029 Uiso 1 1 calc R . .
C3 C 0.79976(11) -0.0283(2) 0.89518(14) 0.0262(4) Uani 1 1 d . . .
C4 C 0.92880(10) 0.0428(2) 0.84864(14) 0.0266(4) Uani 1 1 d . . .
C5 C 0.88975(10) -0.0769(2) 0.76787(13) 0.0249(4) Uani 1 1 d . . .
H5A H 0.9260 -0.1707 0.7723 0.030 Uiso 1 1 calc R . .
C6 C 0.86765(10) -0.00851(19) 0.65640(13) 0.0239(4) Uani 1 1 d . . .
H6A H 0.9182 0.0431 0.6351 0.029 Uiso 1 1 calc R . .
C7 C 0.82352(10) -0.12799(19) 0.57579(13) 0.0234(4) Uani 1 1 d . . .
H7A H 0.8526 -0.2290 0.5878 0.028 Uiso 1 1 calc R . .
C8 C 0.81417(10) -0.07353(18) 0.46317(13) 0.0239(4) Uani 1 1 d . . .
C9 C 0.88012(11) -0.0530(2) 0.40699(14) 0.0279(4) Uani 1 1 d . . .
H9A H 0.9386 -0.0803 0.4380 0.033 Uiso 1 1 calc R . .
C10 C 0.85983(12) 0.0076(2) 0.30522(15) 0.0338(4) Uani 1 1 d . . .
H10A H 0.9044 0.0218 0.2661 0.041 Uiso 1 1 calc R . .
C11 C 0.77394(12) 0.0478(2) 0.26034(15) 0.0355(5) Uani 1 1 d . . .
H11A H 0.7604 0.0900 0.1908 0.043 Uiso 1 1 calc R . .
C12 C 0.70782(12) 0.0267(2) 0.31657(14) 0.0322(4) Uani 1 1 d . . .
H12A H 0.6494 0.0541 0.2857 0.039 Uiso 1 1 calc R . .
C13 C 0.72829(10) -0.03488(19) 0.41837(13) 0.0252(4) Uani 1 1 d . . .
C14 C 0.66723(10) -0.07086(19) 0.49180(13) 0.0254(4) Uani 1 1 d . . .
H14A H 0.6374 0.0239 0.5075 0.030 Uiso 1 1 calc R . .
C15 C 0.72796(10) -0.12947(19) 0.59633(13) 0.0235(4) Uani 1 1 d . . .
H15A H 0.7106 -0.2331 0.6152 0.028 Uiso 1 1 calc R . .
C16 C 0.65856(11) 0.0549(2) 0.71777(14) 0.0300(4) Uani 1 1 d . . .
H16A H 0.6276 0.1099 0.6548 0.045 Uiso 1 1 calc R . .
H16B H 0.6763 0.1258 0.7770 0.045 Uiso 1 1 calc R . .
H16C H 0.6199 -0.0221 0.7376 0.045 Uiso 1 1 calc R . .
C17 C 0.88944(12) 0.1668(2) 1.00794(14) 0.0341(4) Uani 1 1 d . . .
H17A H 0.9454 0.2182 1.0112 0.051 Uiso 1 1 calc R . .
H17B H 0.8910 0.1117 1.0746 0.051 Uiso 1 1 calc R . .
H17C H 0.8424 0.2418 0.9978 0.051 Uiso 1 1 calc R . .
C18 C 0.59842(10) -0.1858(2) 0.43865(14) 0.0289(4) Uani 1 1 d . . .
H18A H 0.5695 -0.1463 0.3679 0.035 Uiso 1 1 calc R . .
H18B H 0.6285 -0.2808 0.4269 0.035 Uiso 1 1 calc R . .
C19 C 0.52959(11) -0.2218(2) 0.50033(16) 0.0325(4) Uani 1 1 d . . .
C20 C 0.40530(12) -0.3738(2) 0.50077(19) 0.0454(5) Uani 1 1 d . . .
H20A H 0.3733 -0.4581 0.4611 0.068 Uiso 1 1 calc R . .
H20B H 0.3651 -0.2896 0.5033 0.068 Uiso 1 1 calc R . .
H20C H 0.4310 -0.4067 0.5735 0.068 Uiso 1 1 calc R . .

loop_
_atom_site_aniso_label
_atom_site_aniso_U_11
_atom_site_aniso_U_22
_atom_site_aniso_U_33
_atom_site_aniso_U_23
_atom_site_aniso_U_13
_atom_site_aniso_U_12
O1 0.0252(6) 0.0205(6) 0.0289(7) 0.0016(5) 0.0100(5) 0.0007(5)
O2 0.0326(7) 0.0409(8) 0.0298(7) 0.0020(6) 0.0141(6) -0.0006(6)
O3 0.0286(7) 0.0459(9) 0.0369(8) -0.0058(6) 0.0078(5) -0.0080(6)
O4 0.0469(9) 0.0739(12) 0.0570(10) -0.0210(9) 0.0297(8) -0.0221(8)
O5 0.0276(7) 0.0379(8) 0.0497(8) 0.0051(6) 0.0093(6) -0.0076(6)
N1 0.0286(8) 0.0288(9) 0.0241(8) -0.0017(6) 0.0061(6) -0.0006(6)
C1 0.0231(8) 0.0239(9) 0.0258(9) 0.0042(7) 0.0089(7) 0.0007(6)
C2 0.0253(8) 0.0224(9) 0.0259(9) 0.0014(7) 0.0085(7) 0.0001(7)
C3 0.0266(8) 0.0258(9) 0.0270(9) 0.0053(7) 0.0073(7) 0.0030(7)
C4 0.0232(8) 0.0304(10) 0.0264(9) 0.0028(7) 0.0055(7) 0.0021(7)
C5 0.0223(8) 0.0262(9) 0.0271(9) 0.0009(7) 0.0074(7) 0.0020(7)
C6 0.0206(8) 0.0263(9) 0.0264(9) 0.0010(7) 0.0084(7) 0.0007(7)
C7 0.0213(8) 0.0227(9) 0.0274(9) 0.0006(7) 0.0080(7) 0.0022(6)
C8 0.0255(8) 0.0211(9) 0.0259(9) -0.0030(7) 0.0075(7) -0.0021(7)
C9 0.0247(8) 0.0311(10) 0.0290(9) -0.0065(8) 0.0084(7) -0.0037(7)
C10 0.0348(10) 0.0360(11) 0.0343(10) -0.0033(9) 0.0155(8) -0.0074(8)
C11 0.0412(11) 0.0373(11) 0.0287(10) 0.0078(8) 0.0088(8) -0.0050(8)
C12 0.0296(9) 0.0338(10) 0.0323(10) 0.0067(8) 0.0045(8) 0.0003(8)
C13 0.0258(8) 0.0217(9) 0.0294(9) -0.0002(7) 0.0087(7) -0.0017(7)
C14 0.0222(8) 0.0274(10) 0.0275(9) 0.0032(7) 0.0072(7) 0.0022(7)
C15 0.0226(8) 0.0216(9) 0.0274(9) 0.0023(7) 0.0080(7) 0.0011(7)
C16 0.0276(9) 0.0330(10) 0.0311(10) 0.0015(8) 0.0103(7) 0.0064(7)
C17 0.0393(10) 0.0348(11) 0.0279(10) -0.0054(8) 0.0064(8) -0.0022(8)
C18 0.0232(8) 0.0337(10) 0.0297(9) 0.0009(8) 0.0053(7) -0.0014(7)
C19 0.0232(9) 0.0333(10) 0.0411(11) 0.0065(9) 0.0071(8) 0.0010(8)
C20 0.0308(10) 0.0378(12) 0.0710(15) 0.0114(11) 0.0187(10) -0.0050(9)

loop_
_geom_bond_atom_site_label_1
_geom_bond_atom_site_label_2
_geom_bond_distance
_geom_bond_site_symmetry_2
_geom_bond_publ_flag
O1 C6 1.4394(19) . ?
O1 C1 1.4542(19) . ?
O2 C3 1.2088(19) . ?
O3 C4 1.212(2) . ?
O4 C19 1.198(2) . ?
O5 C19 1.343(2) . ?
O5 C20 1.442(2) . ?
N1 C4 1.381(2) . ?
N1 C3 1.384(2) . ?
N1 C17 1.457(2) . ?
C1 C16 1.505(2) . ?
C1 C15 1.554(2) . ?
C1 C2 1.573(2) . ?
C2 C3 1.512(2) . ?
C2 C5 1.545(2) . ?
C4 C5 1.518(2) . ?
C5 C6 1.525(2) . ?
C6 C7 1.538(2) . ?
C7 C8 1.501(2) . ?
C7 C15 1.573(2) . ?
C8 C9 1.389(2) . ?
C8 C13 1.390(2) . ?
C9 C10 1.386(3) . ?
C10 C11 1.394(3) . ?
C11 C12 1.393(2) . ?
C12 C13 1.390(2) . ?
C13 C14 1.510(2) . ?
C14 C18 1.534(2) . ?
C14 C15 1.562(2) . ?
C18 C19 1.499(2) . ?
